data_7044105
loop_
_publ_author_name
'CANAC, Yves'
'Lugan, No\"el'
'Benaissa, Idir'
'Taakili, Rachid'

_publ_section_title
;
 A Convenient Access to N-Phosphonio-Substituted NHC Metal Complexes [M =
 Ag(I), Rh(I), Pd(II)]
;
_journal_name_full 'Dalton Trans.'
_journal_paper_doi 10.1039/C7DT02759A
_journal_year 2017
_chemical_formula_moiety 'C36 H34 Cl N2 P Pd, C F3 O3 S'
_chemical_formula_sum 'C37 H34 Cl F3 N2 O3 P Pd S'
_chemical_formula_weight 816.54
_space_group_IT_number 15
_symmetry_cell_setting monoclinic
_symmetry_Int_Tables_number 15
_symmetry_space_group_name_Hall '-C 2yc'
_symmetry_space_group_name_H-M 'C 1 2/c 1'
_atom_sites_solution_hydrogens mixed
_audit_creation_date 2017-05-04T18:39:09-00:00
_audit_creation_method 'WinGX routine CIF_UPDATE'
_audit_update_record
;
2017-06-26 deposited with the CCDC.
2017-09-04 downloaded from the CCDC.
;
_cell_angle_alpha 90
_cell_angle_beta 128.4130(10)
_cell_angle_gamma 90
_cell_formula_units_Z 8
_cell_length_a 32.4379(16)
_cell_length_b 12.1195(6)
_cell_length_c 24.8212(13)
_cell_measurement_reflns_used 9999
_cell_measurement_temperature 100(2)
_cell_measurement_theta_max 36.29
_cell_measurement_theta_min 2.09
_cell_measurement_wavelength 0.71073
_cell_volume 7645.9(7)
_computing_structure_refinement 'SHELXL-2014/7 (Sheldrick, 2014)'
_diffrn_ambient_temperature 100(2)
_diffrn_measured_fraction_theta_full 0.999
_diffrn_measured_fraction_theta_max 0.999
_diffrn_measurement_device_type 'Bruker APEX II'
_diffrn_measurement_method 'phi and omega scans'
_diffrn_radiation_monochromator graphite
_diffrn_radiation_source 'Incoatec I\mS Microsource '
_diffrn_radiation_type MoK\a
_diffrn_radiation_wavelength 0.71073
_diffrn_reflns_av_R_equivalents 0.0365
_diffrn_reflns_av_unetI/netI 0.0126
_diffrn_reflns_Laue_measured_fraction_full 0.999
_diffrn_reflns_Laue_measured_fraction_max 0.999
_diffrn_reflns_limit_h_max 40
_diffrn_reflns_limit_h_min -40
_diffrn_reflns_limit_k_max 15
_diffrn_reflns_limit_k_min -15
_diffrn_reflns_limit_l_max 31
_diffrn_reflns_limit_l_min -31
_diffrn_reflns_number 112392
_diffrn_reflns_point_group_measured_fraction_full 0.999
_diffrn_reflns_point_group_measured_fraction_max 0.999
_diffrn_reflns_theta_full 25.242
_diffrn_reflns_theta_max 26.372
_diffrn_reflns_theta_min 2.094
_diffrn_standards_decay_% 0
_diffrn_standards_interval_count 0
_diffrn_standards_number 0
_exptl_absorpt_coefficient_mu 0.703
_exptl_absorpt_correction_T_max 0.7465
_exptl_absorpt_correction_T_min 0.6397
_exptl_absorpt_correction_type multi-scan
_exptl_absorpt_process_details
;
'SADABS, Sheldrick, Bruker, 2000'
;
_exptl_crystal_colour colourless
_exptl_crystal_density_diffrn 1.419
_exptl_crystal_density_method 'not measured'
_exptl_crystal_description block
_exptl_crystal_F_000 3320.0
_exptl_crystal_size_max 0.10
_exptl_crystal_size_mid 0.10
_exptl_crystal_size_min 0.08
_refine_diff_density_max 0.806
_refine_diff_density_min -0.768
_refine_diff_density_rms 0.064
_refine_ls_extinction_method none
_refine_ls_goodness_of_fit_ref 1.119
_refine_ls_hydrogen_treatment constr
_refine_ls_matrix_type full
_refine_ls_number_parameters 455
_refine_ls_number_reflns 7829
_refine_ls_number_restraints 0
_refine_ls_restrained_S_all 1.119
_refine_ls_R_factor_all 0.0265
_refine_ls_R_factor_gt 0.0246
_refine_ls_shift/su_max 0.003
_refine_ls_shift/su_mean 0
_refine_ls_structure_factor_coef Fsqd
_refine_ls_weighting_details 'w=1/[\s^2^(Fo^2^)+(0.0295P)^2^+16.2252P] where P=(Fo^2^+2Fc^2^)/3'
_refine_ls_weighting_scheme calc
_refine_ls_wR_factor_gt 0.0659
_refine_ls_wR_factor_ref 0.0676
_reflns_Friedel_coverage 0
_reflns_number_gt 7362
_reflns_number_total 7829
_reflns_threshold_expression 'I > 2\s(I)'
_cod_data_source_file c7dt02759a2.cif
_cod_data_source_block 8OTf
_cod_original_sg_symbol_H-M 'C 2/c'
_cod_database_code 7044105

loop_
_symmetry_equiv_pos_as_xyz
'x, y, z'
'-x, y, -z+1/2'
'x+1/2, y+1/2, z'
'-x+1/2, y+1/2, -z+1/2'
'-x, -y, -z'
'x, -y, z-1/2'
'-x+1/2, -y+1/2, -z'
'x+1/2, -y+1/2, z-1/2'

loop_
_atom_site_label
_atom_site_type_symbol
_atom_site_fract_x
_atom_site_fract_y
_atom_site_fract_z
_atom_site_U_iso_or_equiv
_atom_site_adp_type
_atom_site_occupancy
_atom_site_site_symmetry_order
_atom_site_calc_flag
_atom_site_refinement_flags_posn
_atom_site_refinement_flags_adp
_atom_site_refinement_flags_occupancy
C1 C 0.36684(7) 0.35806(14) 0.35660(9) 0.0130(3) Uani 1 1 d . . .
C2 C 0.43134(7) 0.39607(16) 0.46944(9) 0.0184(4) Uani 1 1 d . . .
H2 H 0.4609 0.4303 0.5098 0.022 Uiso 1 1 calc R U .
C3 C 0.40328(7) 0.31125(15) 0.46644(9) 0.0186(4) Uani 1 1 d . . .
H3 H 0.4091 0.2739 0.5043 0.022 Uiso 1 1 calc R U .
C4 C 0.32622(7) 0.19821(14) 0.37287(9) 0.0147(3) Uani 1 1 d . . .
H4A H 0.3448 0.1331 0.4027 0.018 Uiso 1 1 calc R U .
H4B H 0.3121 0.1778 0.3256 0.018 Uiso 1 1 calc R U .
C5 C 0.28055(7) 0.22772(14) 0.37290(9) 0.0147(3) Uani 1 1 d . . .
H5A H 0.2944 0.2651 0.4167 0.018 Uiso 1 1 calc R U .
H5B H 0.2628 0.1591 0.3702 0.018 Uiso 1 1 calc R U .
C6 C 0.24019(7) 0.30340(14) 0.31247(9) 0.0143(3) Uani 1 1 d . . .
H6A H 0.2191 0.2599 0.2694 0.017 Uiso 1 1 calc R U .
H6B H 0.2589 0.3618 0.3073 0.017 Uiso 1 1 calc R U .
C7 C 0.26217(11) 0.3684(2) 0.13992(12) 0.0473(7) Uani 1 1 d . . .
C8A C 0.2785(3) 0.2727(5) 0.1658(3) 0.031(2) Uani 0.423(14) 1 d . . P
C8B C 0.3043(3) 0.3021(4) 0.16560(19) 0.0339(19) Uani 0.577(14) 1 d . . P
C9 C 0.32711(11) 0.2304(2) 0.21770(12) 0.0455(7) Uani 1 1 d . . .
C11 C 0.43266(7) 0.49953(14) 0.38400(8) 0.0141(3) Uani 1 1 d . . .
C12 C 0.46253(7) 0.45497(15) 0.36623(9) 0.0167(3) Uani 1 1 d . . .
C13 C 0.48634(7) 0.52764(16) 0.34965(9) 0.0185(4) Uani 1 1 d . . .
H13 H 0.5064 0.4988 0.3369 0.022 Uiso 1 1 calc R U .
C14 C 0.48153(7) 0.64142(15) 0.35127(9) 0.0175(4) Uani 1 1 d . . .
C15 C 0.45326(7) 0.68255(15) 0.37208(9) 0.0166(3) Uani 1 1 d . . .
H15 H 0.4508 0.7601 0.375 0.02 Uiso 1 1 calc R U .
C16 C 0.42841(7) 0.61307(15) 0.38881(9) 0.0155(3) Uani 1 1 d . . .
C17 C 0.47008(8) 0.33216(16) 0.36690(11) 0.0248(4) Uani 1 1 d . . .
H17A H 0.4371 0.2982 0.328 0.037 Uiso 1 1 calc R U .
H17B H 0.4801 0.3011 0.41 0.037 Uiso 1 1 calc R U .
H17C H 0.4979 0.3173 0.3631 0.037 Uiso 1 1 calc R U .
C18 C 0.50577(8) 0.71862(17) 0.33047(11) 0.0251(4) Uani 1 1 d . . .
H18A H 0.534 0.6804 0.334 0.038 Uiso 1 1 calc R U .
H18B H 0.5203 0.783 0.3609 0.038 Uiso 1 1 calc R U .
H18C H 0.4788 0.7427 0.2829 0.038 Uiso 1 1 calc R U .
C19 C 0.39924(8) 0.65976(16) 0.41266(10) 0.0220(4) Uani 1 1 d . . .
H19A H 0.4184 0.6424 0.4614 0.033 Uiso 1 1 calc R U .
H19B H 0.364 0.6273 0.3857 0.033 Uiso 1 1 calc R U .
H19C H 0.3963 0.74 0.4064 0.033 Uiso 1 1 calc R U .
C21 C 0.23319(7) 0.46896(14) 0.39221(9) 0.0153(3) Uani 1 1 d . . .
C22 C 0.28329(7) 0.50184(15) 0.41580(9) 0.0171(3) Uani 1 1 d . . .
H22 H 0.2984 0.4705 0.3966 0.021 Uiso 1 1 calc R U .
C23 C 0.31068(7) 0.58053(15) 0.46743(10) 0.0202(4) Uani 1 1 d . . .
H23 H 0.3444 0.6042 0.483 0.024 Uiso 1 1 calc R U .
C24 C 0.28892(8) 0.62477(15) 0.49636(10) 0.0210(4) Uani 1 1 d . . .
H24 H 0.3083 0.6767 0.5328 0.025 Uiso 1 1 calc R U .
C25 C 0.23899(8) 0.59340(16) 0.47223(10) 0.0213(4) Uani 1 1 d . . .
H25 H 0.2242 0.6245 0.4919 0.026 Uiso 1 1 calc R U .
C26 C 0.21053(7) 0.51676(15) 0.41948(10) 0.0191(4) Uani 1 1 d . . .
H26 H 0.1759 0.497 0.402 0.023 Uiso 1 1 calc R U .
C31 C 0.17435(7) 0.25785(15) 0.35163(9) 0.0155(3) Uani 1 1 d . . .
C32 C 0.14896(8) 0.16962(16) 0.30555(10) 0.0227(4) Uani 1 1 d . . .
H32 H 0.1447 0.1697 0.2641 0.027 Uiso 1 1 calc R U .
C33 C 0.13006(8) 0.08242(17) 0.32046(10) 0.0254(4) Uani 1 1 d . . .
H33 H 0.1129 0.0224 0.2893 0.031 Uiso 1 1 calc R U .
C34 C 0.13619(8) 0.08277(17) 0.38095(10) 0.0241(4) Uani 1 1 d . . .
H34 H 0.1226 0.0235 0.3908 0.029 Uiso 1 1 calc R U .
C35 C 0.16181(9) 0.16874(18) 0.42678(11) 0.0288(4) Uani 1 1 d . . .
H35 H 0.1662 0.1679 0.4683 0.035 Uiso 1 1 calc R U .
C36 C 0.18138(8) 0.25676(16) 0.41286(10) 0.0229(4) Uani 1 1 d . . .
H36 H 0.1994 0.3155 0.4449 0.027 Uiso 1 1 calc R U .
C41 C 0.14058(7) 0.42510(14) 0.24834(9) 0.0161(3) Uani 1 1 d . . .
C42 C 0.14126(7) 0.45217(15) 0.19430(10) 0.0193(4) Uani 1 1 d . . .
H42 H 0.1721 0.4405 0.1984 0.023 Uiso 1 1 calc R U .
C43 C 0.09615(8) 0.49665(16) 0.13401(10) 0.0243(4) Uani 1 1 d . . .
H43 H 0.0961 0.5149 0.0968 0.029 Uiso 1 1 calc R U .
C44 C 0.05139(8) 0.51425(16) 0.12846(11) 0.0254(4) Uani 1 1 d . . .
H44 H 0.0208 0.5442 0.0872 0.03 Uiso 1 1 calc R U .
C45 C 0.05093(8) 0.48860(17) 0.18253(11) 0.0252(4) Uani 1 1 d . . .
H45 H 0.0202 0.5016 0.1784 0.03 Uiso 1 1 calc R U .
C46 C 0.09544(7) 0.44389(16) 0.24284(10) 0.0204(4) Uani 1 1 d . . .
H46 H 0.0953 0.4262 0.28 0.025 Uiso 1 1 calc R U .
C100 C 0.10911(9) 0.61255(18) 0.47558(15) 0.0373(6) Uani 1 1 d . . .
Cl1 Cl 0.27931(2) 0.54097(3) 0.26270(2) 0.01689(9) Uani 1 1 d . . .
F1 F 0.06075(6) 0.65490(12) 0.43910(11) 0.0610(5) Uani 1 1 d . . .
F2 F 0.13049(7) 0.61696(16) 0.54225(10) 0.0665(6) Uani 1 1 d . . .
F3 F 0.13712(6) 0.67758(12) 0.46649(12) 0.0705(6) Uani 1 1 d . . .
N1 N 0.40868(6) 0.42402(12) 0.40195(7) 0.0140(3) Uani 1 1 d . . .
N2 N 0.36403(6) 0.28883(12) 0.39710(7) 0.0136(3) Uani 1 1 d . . .
O1 O 0.16262(6) 0.44024(12) 0.49700(8) 0.0262(3) Uani 1 1 d . . .
O2 O 0.07419(6) 0.41940(12) 0.46169(8) 0.0299(3) Uani 1 1 d . . .
O3 O 0.08651(7) 0.48117(18) 0.37955(8) 0.0452(5) Uani 1 1 d . . .
P1 P 0.19734(2) 0.36573(4) 0.32646(2) 0.01286(9) Uani 1 1 d . . .
Pd1 Pd 0.31449(2) 0.37611(2) 0.25240(2) 0.01474(5) Uani 1 1 d . . .
S1 S 0.10805(2) 0.47152(4) 0.45024(2) 0.01763(9) Uani 1 1 d . . .

loop_
_atom_site_aniso_label
_atom_site_aniso_U_11
_atom_site_aniso_U_22
_atom_site_aniso_U_33
_atom_site_aniso_U_23
_atom_site_aniso_U_13
_atom_site_aniso_U_12
C1 0.0120(8) 0.0120(8) 0.0143(8) 0.0008(6) 0.0077(7) 0.0026(6)
C2 0.0168(8) 0.0202(9) 0.0112(8) 0.0005(7) 0.0053(7) -0.0023(7)
C3 0.0185(8) 0.0196(9) 0.0126(8) 0.0021(7) 0.0072(7) -0.0014(7)
C4 0.0142(8) 0.0115(8) 0.0178(8) -0.0009(6) 0.0096(7) -0.0008(6)
C5 0.0152(8) 0.0137(8) 0.0157(8) 0.0003(6) 0.0099(7) 0.0004(6)
C6 0.0149(8) 0.0142(8) 0.0150(8) -0.0008(6) 0.0099(7) 0.0009(6)
C7 0.0514(16) 0.0570(17) 0.0121(10) -0.0046(10) 0.0092(11) 0.0143(13)
C8A 0.037(4) 0.034(3) 0.018(2) -0.013(2) 0.015(2) -0.010(3)
C8B 0.049(4) 0.032(2) 0.0167(18) -0.0093(15) 0.0185(19) -0.001(2)
C9 0.0560(16) 0.0457(15) 0.0223(11) -0.0111(10) 0.0182(11) 0.0163(12)
C11 0.0125(8) 0.0149(8) 0.0118(8) 0.0009(6) 0.0060(7) -0.0009(6)
C12 0.0141(8) 0.0160(9) 0.0165(8) -0.0006(7) 0.0079(7) 0.0011(6)
C13 0.0157(8) 0.0227(9) 0.0181(8) -0.0012(7) 0.0111(7) 0.0012(7)
C14 0.0144(8) 0.0206(9) 0.0142(8) 0.0016(7) 0.0072(7) -0.0022(7)
C15 0.0176(8) 0.0130(8) 0.0154(8) 0.0006(6) 0.0084(7) 0.0001(7)
C16 0.0144(8) 0.0164(8) 0.0128(8) -0.0003(6) 0.0071(7) 0.0007(6)
C17 0.0266(10) 0.0159(9) 0.0373(11) -0.0006(8) 0.0225(9) 0.0032(8)
C18 0.0267(10) 0.0254(10) 0.0287(10) 0.0027(8) 0.0199(9) -0.0028(8)
C19 0.0273(10) 0.0176(9) 0.0288(10) -0.0030(8) 0.0212(9) -0.0007(8)
C21 0.0179(8) 0.0115(8) 0.0157(8) -0.0017(6) 0.0100(7) -0.0007(6)
C22 0.0190(9) 0.0158(8) 0.0196(9) -0.0009(7) 0.0136(8) -0.0009(7)
C23 0.0217(9) 0.0176(9) 0.0226(9) -0.0022(7) 0.0144(8) -0.0056(7)
C24 0.0286(10) 0.0135(9) 0.0218(9) -0.0040(7) 0.0161(8) -0.0048(7)
C25 0.0287(10) 0.0159(9) 0.0263(10) -0.0041(7) 0.0206(9) -0.0016(7)
C26 0.0207(9) 0.0166(9) 0.0243(9) -0.0016(7) 0.0161(8) -0.0012(7)
C31 0.0138(8) 0.0150(8) 0.0176(8) 0.0012(7) 0.0098(7) 0.0007(6)
C32 0.0255(10) 0.0224(10) 0.0164(9) -0.0020(7) 0.0112(8) -0.0055(8)
C33 0.0241(10) 0.0209(10) 0.0205(9) -0.0017(8) 0.0085(8) -0.0070(8)
C34 0.0224(9) 0.0223(10) 0.0263(10) 0.0064(8) 0.0144(8) -0.0011(8)
C35 0.0415(12) 0.0274(11) 0.0269(10) -0.0002(9) 0.0259(10) -0.0041(9)
C36 0.0305(10) 0.0200(9) 0.0224(9) -0.0036(7) 0.0184(9) -0.0035(8)
C41 0.0143(8) 0.0115(8) 0.0176(8) -0.0012(6) 0.0075(7) -0.0006(6)
C42 0.0161(8) 0.0180(9) 0.0210(9) 0.0002(7) 0.0102(8) -0.0023(7)
C43 0.0220(9) 0.0213(10) 0.0214(9) 0.0043(8) 0.0095(8) -0.0030(8)
C44 0.0178(9) 0.0178(9) 0.0260(10) 0.0038(8) 0.0064(8) 0.0023(7)
C45 0.0182(9) 0.0212(9) 0.0320(11) -0.0007(8) 0.0135(8) 0.0034(7)
C46 0.0191(9) 0.0183(9) 0.0240(9) -0.0016(7) 0.0134(8) 0.0015(7)
C100 0.0208(10) 0.0202(10) 0.0689(18) -0.0031(10) 0.0269(12) -0.0001(8)
Cl1 0.01684(19) 0.0143(2) 0.0184(2) 0.00715(15) 0.01039(17) 0.00518(15)
F1 0.0294(7) 0.0246(7) 0.1202(16) 0.0124(9) 0.0422(9) 0.0106(6)
F2 0.0467(9) 0.0767(13) 0.0730(12) -0.0510(10) 0.0357(9) -0.0080(8)
F3 0.0447(9) 0.0199(7) 0.1519(19) 0.0070(9) 0.0636(12) -0.0053(6)
N1 0.0136(7) 0.0134(7) 0.0132(7) 0.0010(5) 0.0074(6) -0.0003(5)
N2 0.0128(7) 0.0126(7) 0.0129(7) 0.0008(5) 0.0068(6) 0.0004(5)
O1 0.0263(7) 0.0266(7) 0.0302(8) 0.0070(6) 0.0198(7) 0.0099(6)
O2 0.0302(8) 0.0238(7) 0.0405(9) 0.0084(6) 0.0243(7) -0.0013(6)
O3 0.0345(9) 0.0783(14) 0.0200(8) -0.0034(8) 0.0155(7) -0.0115(9)
P1 0.0127(2) 0.0123(2) 0.0139(2) -0.00109(16) 0.00846(18) -0.00015(15)
Pd1 0.01425(8) 0.01618(8) 0.01040(7) 0.00032(5) 0.00598(6) -0.00096(5)
S1 0.0199(2) 0.0149(2) 0.0187(2) 0.00032(16) 0.01224(19) -0.00133(16)

loop_
_atom_type_symbol
_atom_type_description
_atom_type_scat_dispersion_real
_atom_type_scat_dispersion_imag
_atom_type_scat_source
C C 0.0033 0.0016 'International Tables Vol C Tables 4.2.6.8 and 6.1.1.4'
H H 0 0 'International Tables Vol C Tables 4.2.6.8 and 6.1.1.4'
Cl Cl 0.1484 0.1585 'International Tables Vol C Tables 4.2.6.8 and 6.1.1.4'
F F 0.0171 0.0103 'International Tables Vol C Tables 4.2.6.8 and 6.1.1.4'
N N 0.0061 0.0033 'International Tables Vol C Tables 4.2.6.8 and 6.1.1.4'
O O 0.0106 0.006 'International Tables Vol C Tables 4.2.6.8 and 6.1.1.4'
P P 0.1023 0.0942 'International Tables Vol C Tables 4.2.6.8 and 6.1.1.4'
Pd Pd -0.9988 1.0072 'International Tables Vol C Tables 4.2.6.8 and 6.1.1.4'
S S 0.1246 0.1234 'International Tables Vol C Tables 4.2.6.8 and 6.1.1.4'

loop_
_geom_angle_atom_site_label_1
_geom_angle_atom_site_label_2
_geom_angle_atom_site_label_3
_geom_angle
N2 C1 N1 104.03(14)
N2 C1 Pd1 128.31(13)
N1 C1 Pd1 127.07(12)
C3 C2 N1 106.67(16)
C3 C2 H2 126.7
N1 C2 H2 126.7
C2 C3 N2 106.60(15)
C2 C3 H3 126.7
N2 C3 H3 126.7
N2 C4 C5 112.90(14)
N2 C4 H4A 109
C5 C4 H4A 109
N2 C4 H4B 109
C5 C4 H4B 109
H4A C4 H4B 107.8
C4 C5 C6 112.21(14)
C4 C5 H5A 109.2
C6 C5 H5A 109.2
C4 C5 H5B 109.2
C6 C5 H5B 109.2
H5A C5 H5B 107.9
C5 C6 P1 110.76(11)
C5 C6 H6A 109.5
P1 C6 H6A 109.5
C5 C6 H6B 109.5
P1 C6 H6B 109.5
H6A C6 H6B 108.1
C8A C7 C8B 40.5(3)
C8A C7 Pd1 69.2(2)
C8B C7 Pd1 70.69(18)
C8B C8A C7 74.7(6)
C8B C8A C9 68.1(5)
C7 C8A C9 133.6(7)
C8B C8A Pd1 81.0(4)
C7 C8A Pd1 76.4(3)
C9 C8A Pd1 71.3(2)
C8A C8B C9 72.5(5)
C8A C8B C7 64.7(6)
C9 C8B C7 129.1(6)
C8A C8B Pd1 74.3(4)
C9 C8B Pd1 69.84(19)
C7 C8B Pd1 73.0(2)
C8B C9 C8A 39.3(3)
C8B C9 Pd1 73.7(2)
C8A C9 Pd1 70.7(2)
C16 C11 C12 122.17(16)
C16 C11 N1 119.96(16)
C12 C11 N1 117.75(15)
C13 C12 C11 118.00(16)
C13 C12 C17 120.81(16)
C11 C12 C17 121.16(16)
C14 C13 C12 121.72(17)
C14 C13 H13 119.1
C12 C13 H13 119.1
C13 C14 C15 118.46(17)
C13 C14 C18 120.95(17)
C15 C14 C18 120.59(17)
C16 C15 C14 121.93(17)
C16 C15 H15 119
C14 C15 H15 119
C15 C16 C11 117.62(16)
C15 C16 C19 120.73(16)
C11 C16 C19 121.64(16)
C12 C17 H17A 109.5
C12 C17 H17B 109.5
H17A C17 H17B 109.5
C12 C17 H17C 109.5
H17A C17 H17C 109.5
H17B C17 H17C 109.5
C14 C18 H18A 109.5
C14 C18 H18B 109.5
H18A C18 H18B 109.5
C14 C18 H18C 109.5
H18A C18 H18C 109.5
H18B C18 H18C 109.5
C16 C19 H19A 109.5
C16 C19 H19B 109.5
H19A C19 H19B 109.5
C16 C19 H19C 109.5
H19A C19 H19C 109.5
H19B C19 H19C 109.5
C26 C21 C22 120.19(16)
C26 C21 P1 119.38(14)
C22 C21 P1 120.43(13)
C23 C22 C21 119.49(16)
C23 C22 H22 120.3
C21 C22 H22 120.3
C22 C23 C24 120.21(17)
C22 C23 H23 119.9
C24 C23 H23 119.9
C25 C24 C23 120.21(17)
C25 C24 H24 119.9
C23 C24 H24 119.9
C24 C25 C26 120.31(17)
C24 C25 H25 119.8
C26 C25 H25 119.8
C25 C26 C21 119.52(17)
C25 C26 H26 120.2
C21 C26 H26 120.2
C36 C31 C32 119.98(17)
C36 C31 P1 124.40(14)
C32 C31 P1 115.60(14)
C33 C32 C31 119.93(18)
C33 C32 H32 120
C31 C32 H32 120
C32 C33 C34 119.89(19)
C32 C33 H33 120.1
C34 C33 H33 120.1
C35 C34 C33 120.25(18)
C35 C34 H34 119.9
C33 C34 H34 119.9
C34 C35 C36 120.65(18)
C34 C35 H35 119.7
C36 C35 H35 119.7
C31 C36 C35 119.28(18)
C31 C36 H36 120.4
C35 C36 H36 120.4
C42 C41 C46 120.52(17)
C42 C41 P1 120.94(14)
C46 C41 P1 118.54(14)
C41 C42 C43 119.30(17)
C41 C42 H42 120.4
C43 C42 H42 120.4
C44 C43 C42 120.08(19)
C44 C43 H43 120
C42 C43 H43 120
C43 C44 C45 120.62(18)
C43 C44 H44 119.7
C45 C44 H44 119.7
C44 C45 C46 120.07(18)
C44 C45 H45 120
C46 C45 H45 120
C45 C46 C41 119.41(18)
C45 C46 H46 120.3
C41 C46 H46 120.3
F3 C100 F1 107.3(2)
F3 C100 F2 107.7(2)
F1 C100 F2 108.1(2)
F3 C100 S1 111.66(18)
F1 C100 S1 111.49(17)
F2 C100 S1 110.46(17)
C1 N1 C2 111.28(14)
C1 N1 C11 124.81(14)
C2 N1 C11 123.05(15)
C1 N2 C3 111.42(14)
C1 N2 C4 125.69(14)
C3 N2 C4 122.86(14)
C21 P1 C6 109.08(8)
C21 P1 C41 110.65(8)
C6 P1 C41 110.91(8)
C21 P1 C31 111.42(8)
C6 P1 C31 107.41(8)
C41 P1 C31 107.33(8)
C1 Pd1 C8A 136.65(17)
C1 Pd1 C9 101.98(8)
C8A Pd1 C9 38.00(19)
C1 Pd1 C8B 135.28(13)
C8A Pd1 C8B 24.67(18)
C9 Pd1 C8B 36.43(14)
C1 Pd1 C7 170.71(9)
C8A Pd1 C7 34.34(18)
C9 Pd1 C7 68.77(10)
C8B Pd1 C7 36.30(15)
C1 Pd1 Cl1 91.76(5)
C8A Pd1 Cl1 127.37(17)
C9 Pd1 Cl1 165.38(7)
C8B Pd1 Cl1 131.72(11)
C7 Pd1 Cl1 97.38(7)
O3 S1 O1 115.37(10)
O3 S1 O2 115.19(10)
O1 S1 O2 115.59(9)
O3 S1 C100 103.72(13)
O1 S1 C100 102.69(10)
O2 S1 C100 101.37(10)

loop_
_geom_bond_atom_site_label_1
_geom_bond_atom_site_label_2
_geom_bond_distance
C1 N2 1.355(2)
C1 N1 1.360(2)
C1 Pd1 2.0404(17)
C2 C3 1.344(3)
C2 N1 1.390(2)
C2 H2 0.95
C3 N2 1.391(2)
C3 H3 0.95
C4 N2 1.468(2)
C4 C5 1.524(2)
C4 H4A 0.99
C4 H4B 0.99
C5 C6 1.538(2)
C5 H5A 0.99
C5 H5B 0.99
C6 P1 1.7955(17)
C6 H6A 0.99
C6 H6B 0.99
C7 C8A 1.271(7)
C7 C8B 1.355(6)
C7 Pd1 2.190(2)
C8A C8B 0.913(7)
C8A C9 1.374(7)
C8A Pd1 2.106(5)
C8B C9 1.337(5)
C8B Pd1 2.161(4)
C9 Pd1 2.113(2)
C11 C16 1.395(2)
C11 C12 1.399(2)
C11 N1 1.439(2)
C12 C13 1.392(3)
C12 C17 1.507(3)
C13 C14 1.391(3)
C13 H13 0.95
C14 C15 1.395(3)
C14 C18 1.505(3)
C15 C16 1.395(3)
C15 H15 0.95
C16 C19 1.504(2)
C17 H17A 0.98
C17 H17B 0.98
C17 H17C 0.98
C18 H18A 0.98
C18 H18B 0.98
C18 H18C 0.98
C19 H19A 0.98
C19 H19B 0.98
C19 H19C 0.98
C21 C26 1.397(2)
C21 C22 1.400(2)
C21 P1 1.7952(18)
C22 C23 1.388(3)
C22 H22 0.95
C23 C24 1.390(3)
C23 H23 0.95
C24 C25 1.386(3)
C24 H24 0.95
C25 C26 1.388(3)
C25 H25 0.95
C26 H26 0.95
C31 C36 1.390(3)
C31 C32 1.400(3)
C31 P1 1.7983(18)
C32 C33 1.383(3)
C32 H32 0.95
C33 C34 1.387(3)
C33 H33 0.95
C34 C35 1.377(3)
C34 H34 0.95
C35 C36 1.390(3)
C35 H35 0.95
C36 H36 0.95
C41 C42 1.394(3)
C41 C46 1.402(3)
C41 P1 1.7975(18)
C42 C43 1.396(3)
C42 H42 0.95
C43 C44 1.387(3)
C43 H43 0.95
C44 C45 1.387(3)
C44 H44 0.95
C45 C46 1.390(3)
C45 H45 0.95
C46 H46 0.95
C100 F3 1.324(3)
C100 F1 1.334(3)
C100 F2 1.340(4)
C100 S1 1.814(2)
Cl1 Pd1 2.3922(4)
O1 S1 1.4391(15)
O2 S1 1.4404(14)
O3 S1 1.4342(16)
